data_2004093
loop_
_publ_author_name
'Bolger, J.'
'Gourdon, A.'

_publ_section_title
;
 1-Amino-2-nitro-4,5-bis(<i>p</i>-toluenesulfonamido)benzene
;
_journal_issue 11
_journal_name_full 'Acta Crystallographica Section C'
_journal_page_first 2395
_journal_page_last 2397
_journal_paper_doi 10.1107/S0108270195006950
_journal_volume 51
_journal_year 1995
_chemical_formula_moiety 'C20 H20 N4 O6 S2'
_chemical_formula_sum 'C20 H20 N4 O6 S2'
_chemical_formula_weight 476.522
_chemical_melting_point 438.15
_chemical_name_systematic
;
 1-Amino-2-nitro-4,5-bis(p-toluenesulfonamido)-benzene
;
_space_group_IT_number 2
_symmetry_cell_setting triclinic
_symmetry_space_group_name_Hall '-P 1'
_symmetry_space_group_name_H-M 'P -1'
_cell_angle_alpha 69.69(5)
_cell_angle_beta 80.57(6)
_cell_angle_gamma 86.87(5)
_cell_formula_units_Z 2
_cell_length_a 7.6430(10)
_cell_length_b 11.578(2)
_cell_length_c 13.117(2)
_cell_measurement_reflns_used 25
_cell_measurement_temperature 297
_cell_measurement_theta_max 16
_cell_measurement_theta_min 13
_cell_volume 1073.9(5)
_computing_cell_refinement 'CAD-4 Software'
_computing_data_collection 'CAD-4 Software (Enraf-Nonius, 1989)'
_computing_data_reduction 'CRYSTALS RC85 (Watkin, Carruthers & Betteridge, 1985)'
_computing_molecular_graphics 'ORTEPII (Johnson, 1976)'
_computing_publication_material CRYSTALS
_computing_structure_refinement CRYSTALS
_computing_structure_solution 'SHELXS86 (Sheldrick, 1985)'
_diffrn_ambient_temperature 297
_diffrn_measurement_device 'Enraf-Nonius CAD-4'
_diffrn_measurement_method \q/2\q
_diffrn_radiation_monochromator graphite
_diffrn_radiation_source xray_tube
_diffrn_radiation_type MoK\a
_diffrn_radiation_wavelength 0.71069
_diffrn_reflns_av_R_equivalents 0.010
_diffrn_reflns_limit_h_max 9
_diffrn_reflns_limit_h_min -9
_diffrn_reflns_limit_k_max 13
_diffrn_reflns_limit_k_min -13
_diffrn_reflns_limit_l_max 15
_diffrn_reflns_limit_l_min 0
_diffrn_reflns_number 3962
_diffrn_reflns_theta_max 25
_diffrn_reflns_theta_min 2
_diffrn_standards_decay_% 0
_diffrn_standards_interval_time 60
_diffrn_standards_number 2
_exptl_absorpt_coefficient_mu 0.2807
_exptl_absorpt_correction_type none
_exptl_crystal_colour yellow
_exptl_crystal_density_diffrn 1.474
_exptl_crystal_description prism
_exptl_crystal_size_max 0.50
_exptl_crystal_size_mid 0.40
_exptl_crystal_size_min 0.15
_refine_diff_density_max .29
_refine_diff_density_min -.26
_refine_ls_extinction_coef 75(7)
_refine_ls_extinction_method 'Zachariansen Gaussian coefficient = 75(7)'
_refine_ls_goodness_of_fit_obs 2.13
_refine_ls_hydrogen_treatment refxyz
_refine_ls_matrix_type full
_refine_ls_number_constraints 0
_refine_ls_number_parameters 350
_refine_ls_number_reflns 2994
_refine_ls_number_restraints 0
_refine_ls_R_factor_obs .034
_refine_ls_shift/esd_max .001
_refine_ls_shift/esd_mean .0015
_refine_ls_structure_factor_coef F
_refine_ls_weighting_scheme unit
_refine_ls_wR_factor_obs .034
_reflns_number_observed 2994
_reflns_number_total 3762
_reflns_observed_criterion >3sigma(I)
_cod_data_source_file bk1112.cif
_cod_data_source_block Aminobenz
_cod_depositor_comments
;
The following automatic conversions were performed:

'_chemical_melting_point' value '165_C' was changed to '438.15' - it
was converted from degrees Celsius(C) to Kelvins(K).

Automatic conversion script
Id: cif_fix_values 1715 2011-07-08 13:25:40Z adriana 
;
_cod_original_cell_volume 1074.0(10)
_cod_database_code 2004093

loop_
_symmetry_equiv_pos_as_xyz
x,y,z
-x,-y,-z

loop_
_atom_site_aniso_label
_atom_site_aniso_U_11
_atom_site_aniso_U_22
_atom_site_aniso_U_33
_atom_site_aniso_U_12
_atom_site_aniso_U_13
_atom_site_aniso_U_23
_atom_site_aniso_type_symbol
C(1) 0.0330(10) 0.0310(10) 0.0330(10) -0.0130(10) 0.0010(10) -0.0050(10) C
C(2) 0.0310(10) 0.0280(10) 0.0300(10) -0.0100(10) 0.0000(10) -0.0040(10) C
C(3) 0.0400(10) 0.0360(10) 0.0350(10) -0.0130(10) -0.0060(10) -0.0020(10) C
C(4) 0.060(2) 0.0380(10) 0.0310(10) -0.0090(10) -0.0100(10) -0.0020(10) C
C(5) 0.067(2) 0.037(2) 0.0310(10) -0.0090(10) 0.0040(10) -0.0140(10) C
C(6) 0.043(2) 0.048(2) 0.038(2) -0.0160(10) 0.0080(10) -0.0170(10) C
N(7) 0.092(2) 0.051(2) 0.041(2) -0.0080(10) -0.025(2) -0.003(2) N
O(71) 0.088(2) 0.092(2) 0.063(2) -0.0070(10) -0.0410(10) -0.021(2) O
O(72) 0.121(2) 0.103(2) 0.0350(10) 0.0030(10) -0.0210(10) -0.002(2) O
N(8) 0.095(3) 0.072(2) 0.036(2) -0.0050(10) 0.007(2) -0.034(2) N
N(10) 0.0300(10) 0.0420(10) 0.0370(10) -0.0100(10) -0.0017(9) -0.0138(9) N
S(1) 0.0224(3) 0.0408(4) 0.0503(4) -0.0188(3) -0.0011(3) -0.0066(3) S
O(11) 0.0300(10) 0.0450(10) 0.0720(10) -0.0240(10) -0.0162(9) 0.0057(8) O
O(12) 0.0350(10) 0.0650(10) 0.0600(10) -0.0230(10) 0.0108(9) -0.0220(10) O
C(11) 0.0250(10) 0.0350(10) 0.050(2) -0.0150(10) -0.0080(10) -0.0050(10) C
C(12) 0.046(2) 0.038(2) 0.053(2) -0.0130(10) -0.0100(10) 0.0000(10) C
C(13) 0.051(2) 0.058(2) 0.055(2) -0.027(2) -0.008(2) -0.0020(10) C
C(14) 0.0320(10) 0.050(2) 0.082(2) -0.036(2) -0.0140(10) 0.0000(10) C
C(15) 0.056(2) 0.041(2) 0.080(3) -0.019(2) -0.022(2) 0.0120(10) C
C(16) 0.052(2) 0.048(2) 0.053(2) -0.014(2) -0.016(2) 0.0040(10) C
C(17) 0.049(2) 0.076(3) 0.125(4) -0.067(3) -0.023(2) 0.008(2) C
N(20) 0.0260(10) 0.0360(10) 0.0300(10) -0.0097(9) -0.0002(8) -0.0053(9) N
S(2) 0.0296(3) 0.0342(3) 0.0420(4) -0.0037(3) -0.0101(3) -0.0058(3) S
O(21) 0.0560(10) 0.0580(10) 0.0380(10) 0.0054(9) -0.0148(9) -0.0240(10) O
O(22) 0.0310(10) 0.0480(10) 0.089(2) -0.0200(10) -0.0160(10) 0.0057(9) O
C(21) 0.0360(10) 0.0300(10) 0.042(2) -0.0100(10) -0.0080(10) -0.0040(10) C
C(22) 0.0350(10) 0.045(2) 0.048(2) -0.0180(10) -0.0070(10) -0.0010(10) C
C(23) 0.041(2) 0.058(2) 0.072(2) -0.027(2) -0.021(2) -0.0010(10) C
C(24) 0.070(2) 0.054(2) 0.069(2) -0.030(2) -0.027(2) 0.000(2) C
C(25) 0.077(3) 0.087(3) 0.073(3) -0.056(2) -0.009(2) 0.007(2) C
C(26) 0.044(2) 0.071(2) 0.069(2) -0.037(2) -0.002(2) 0.002(2) C
C(27) 0.120(4) 0.087(3) 0.115(4) -0.062(3) -0.062(3) 0.012(3) C

loop_
_atom_site_label
_atom_site_fract_x
_atom_site_fract_y
_atom_site_fract_z
_atom_site_U_iso_or_equiv
_atom_site_thermal_displace_type
_atom_site_type_symbol
C(1) .3099(3) .2478(2) .2889(2) .0315 Uij C
C(2) .4883(3) .2869(2) .2747(2) .0299 Uij C
C(3) .5781(4) .2485(2) .3627(2) .0368 Uij C
C(4) .4983(4) .1729(2) .4657(2) .0411 Uij C
C(5) .3198(4) .1365(3) .4833(2) .0428 Uij C
C(6) .2301(4) .1769(3) .3917(2) .0409 Uij C
N(7) .6057(4) .1333(2) .5524(2) .0563 Uij N
O(71) .7660(4) .1553(3) .5291(2) .0713 Uij O
O(72) .5338(4) .0765(3) .6468(2) .0765 Uij O
N(8) .2306(5) .0668(3) .5809(2) .0620 Uij N
N(10) .2227(3) .2882(2) .1966(2) .0345 Uij N
S(1) .05747(8) .22257(6) .17130(6) .0346 Uij S
O(11) -.0271(2) .3191(2) .0942(2) .0434 Uij O
O(12) -.0440(2) .1546(2) .2746(2) .0477 Uij O
C(11) .1460(3) .1182(2) .1071(2) .0338 Uij C
C(12) .1639(4) .1512(3) -.0053(3) .0457 Uij C
C(13) .2307(4) .0672(3) -.0549(3) .0521 Uij C
C(14) .2794(4) -.0494(3) .0057(3) .0450 Uij C
C(15) .2605(4) -.0799(3) .1181(3) .0547 Uij C
C(16) .1949(4) .0016(3) .1696(3) .0509 Uij C
C(17) .3501(5) -0.1394(4) -.0489(4) .0642 Uij C
N(20) .5704(3) .3649(2) .1691(2) .0306 Uij N
S(2) .56435(8) .51396(6) .14181(6) .0350 Uij S
O(21) .6551(3) .5658(2) .0322(2) .0468 Uij O
O(22) .3840(2) .5447(2) .1701(2) .0504 Uij O
C(21) .6893(3) .5487(2) .2288(2) .0358 Uij C
C(22) .8728(4) .5439(3) .2064(2) .0418 Uij C
C(23) .9711(4) .5774(3) .2706(3) .0511 Uij C
C(24) .8935(5) .6154(3) .3552(3) .0571 Uij C
C(25) .7108(5) .6163(4) .3779(3) .0661 Uij C
C(26) .6081(4) .5835(3) .3145(3) .0567 Uij C
C(27) 1.0065(8) .6575(5) .4197(5) .0819 Uij C
H(3) .697(4) .275(3) .352(3) .0700 Uiso H
H(6) .116(4) .156(3) .402(3) .0700 Uiso H
H(10) .276(4) .338(3) .136(3) .0700 Uiso H
H(12) .129(4) .227(3) -.042(3) .0700 Uiso H
H(13) .237(4) .088(3) -0.128(3) .0700 Uiso H
H(15) .290(4) -0.158(3) .158(3) .0700 Uiso H
H(16) .179(4) -.017(3) .246(3) .0700 Uiso H
H(20) .660(4) .342(3) .142(3) .0700 Uiso H
H(22) .926(4) .520(3) .148(3) .0700 Uiso H
H(23) 1.084(5) .575(3) .258(3) .0700 Uiso H
H(25) .652(4) .645(3) .433(3) .0700 Uiso H
H(26) .486(5) .588(3) .325(3) .0700 Uiso H
H(81) .129(5) .044(3) .580(3) .0700 Uiso H
H(82) .282(5) .045(3) .635(3) .0700 Uiso H
H(171) .282(5) -0.210(3) -.023(3) .0700 Uiso H
H(172) .447(5) -0.167(3) -.033(3) .0700 Uiso H
H(173) .330(5) -0.117(3) -0.118(3) .0700 Uiso H
H(271) 1.100(5) .607(3) .434(3) .0700 Uiso H
H(272) .942(5) .644(3) .495(3) .0700 Uiso H
H(273) 1.010(5) .744(3) .392(3) .0700 Uiso H

loop_
_atom_type_symbol
_atom_type_scat_dispersion_real
_atom_type_scat_dispersion_imag
_atom_type_scat_source
C .002 .002 International_Tables_Vol_IV_Table_2.3.1
H .0 .0 International_Tables_Vol_IV_Table_2.3.1
O .008 .006 International_Tables_Vol_IV_Table_2.3.1
N .004 .003 International_Tables_Vol_IV_Table_2.3.1
S .132 .159 International_Tables_Vol_IV_Table_2.3.1

loop_
_geom_angle_atom_site_label_1
_geom_angle_atom_site_label_2
_geom_angle_atom_site_label_3
_geom_angle
_geom_angle_publ_flag
C(6) C(1) C(2) 119.0(2) yes
N(10) C(1) C(2) 117.6(2) yes
N(10) C(1) C(6) 123.4(2) yes
C(3) C(2) C(1) 119.3(2) yes
N(20) C(2) C(1) 119.5(2) yes
N(20) C(2) C(3) 121.2(2) yes
C(4) C(3) C(2) 121.3(3) yes
H(3) C(3) C(2) 118.(2) ?
H(3) C(3) C(4) 120.(2) ?
C(5) C(4) C(3) 120.8(2) yes
N(7) C(4) C(3) 117.3(3) yes
N(7) C(4) C(5) 121.9(3) yes
C(6) C(5) C(4) 116.9(2) yes
N(8) C(5) C(4) 124.7(3) yes
N(8) C(5) C(6) 118.4(3) yes
C(5) C(6) C(1) 122.7(3) yes
H(6) C(6) C(1) 119.(2) ?
H(6) C(6) C(5) 118.(2) ?
O(71) N(7) C(4) 118.9(3) yes
O(72) N(7) C(4) 118.6(3) yes
O(72) N(7) O(71) 122.5(3) yes
H(81) N(8) C(5) 116.(3) ?
H(82) N(8) C(5) 119.(3) ?
H(82) N(8) H(81) 125.(4) ?
S(1) N(10) C(1) 128.6(2) ?
H(10) N(10) C(1) 119.(2) ?
H(10) N(10) S(1) 109.(2) ?
O(11) S(1) N(10) 105.70(10) yes
O(12) S(1) N(10) 107.60(10) yes
O(12) S(1) O(11) 118.80(10) ?
C(11) S(1) N(10) 108.20(10) ?
C(11) S(1) O(11) 108.10(10) ?
C(11) S(1) O(12) 108.10(10) ?
C(12) C(11) S(1) 120.0(2) ?
C(16) C(11) S(1) 119.9(2) ?
C(16) C(11) C(12) 120.0(3) ?
C(13) C(12) C(11) 119.5(3) ?
H(12) C(12) C(11) 117.(2) ?
H(12) C(12) C(13) 124.(2) ?
C(14) C(13) C(12) 121.5(3) ?
H(13) C(13) C(12) 119.(2) ?
H(13) C(13) C(14) 119.(2) ?
C(15) C(14) C(13) 117.7(3) ?
C(17) C(14) C(13) 120.9(4) ?
C(17) C(14) C(15) 121.4(3) ?
C(16) C(15) C(14) 122.1(3) ?
H(15) C(15) C(14) 117.(2) ?
H(15) C(15) C(16) 121.(2) ?
C(15) C(16) C(11) 119.2(3) ?
H(16) C(16) C(11) 117.(2) ?
H(16) C(16) C(15) 124.(2) ?
H(171) C(17) C(14) 111.(2) ?
H(172) C(17) C(14) 113.(3) ?
H(172) C(17) H(171) 101.(3) ?
H(173) C(17) C(14) 113.(2) ?
H(173) C(17) H(171) 96.(3) ?
H(173) C(17) H(172) 120.(4) ?
S(2) N(20) C(2) 118.5(2) ?
H(20) N(20) C(2) 118.(3) ?
H(20) N(20) S(2) 113.(3) ?
O(21) S(2) N(20) 105.30(10) yes
O(22) S(2) N(20) 106.70(10) yes
O(22) S(2) O(21) 120.90(10) yes
C(21) S(2) N(20) 108.20(10) ?
C(21) S(2) O(21) 107.40(10) ?
C(21) S(2) O(22) 107.80(10) ?
C(22) C(21) S(2) 118.5(2) ?
C(26) C(21) S(2) 120.9(2) ?
C(26) C(21) C(22) 120.6(3) ?
C(23) C(22) C(21) 118.6(3) ?
H(22) C(22) C(21) 120.(2) ?
H(22) C(22) C(23) 122.(2) ?
C(24) C(23) C(22) 122.0(3) ?
H(23) C(23) C(22) 120.(2) ?
H(23) C(23) C(24) 118.(2) ?
C(25) C(24) C(23) 118.3(3) ?
C(27) C(24) C(23) 120.2(4) ?
C(27) C(24) C(25) 121.4(4) ?
C(26) C(25) C(24) 121.0(3) ?
H(25) C(25) C(24) 121.(2) ?
H(25) C(25) C(26) 118.(2) ?
C(25) C(26) C(21) 119.4(3) ?
H(26) C(26) C(21) 118.(2) ?
H(26) C(26) C(25) 123.(2) ?
H(271) C(27) C(24) 110.(2) ?
H(272) C(27) C(24) 110.(2) ?
H(272) C(27) H(271) 102.(3) ?
H(273) C(27) C(24) 108.(2) ?
H(273) C(27) H(271) 127.(3) ?
H(273) C(27) H(272) 99.(3) ?

loop_
_geom_bond_atom_site_label_1
_geom_bond_atom_site_label_2
_geom_bond_distance
_geom_bond_publ_flag
C(1) C(2) 1.422(3) yes
C(1) C(6) 1.371(4) yes
C(1) N(10) 1.401(3) yes
C(2) C(3) 1.368(3) yes
C(2) N(20) 1.427(3) yes
C(3) C(4) 1.389(4) yes
C(3) H(3) 0.95(3) ?
C(4) C(5) 1.408(4) yes
C(4) N(7) 1.443(4) yes
C(5) C(6) 1.407(4) yes
C(5) N(8) 1.346(4) yes
C(6) H(6) 0.90(3) ?
N(7) O(71) 1.231(4) yes
N(7) O(72) 1.232(3) yes
N(8) H(81) 0.84(3) ?
N(8) H(82) 0.83(3) ?
N(10) S(1) 1.643(2) yes
N(10) H(10) 0.85(3) ?
S(1) O(11) 1.429(2) yes
S(1) O(12) 1.428(2) yes
S(1) C(11) 1.749(3) ?
C(11) C(12) 1.374(4) ?
C(11) C(16) 1.382(4) ?
C(12) C(13) 1.380(4) ?
C(12) H(12) 0.89(3) ?
C(13) C(14) 1.375(4) ?
C(13) H(13) 0.90(3) ?
C(14) C(15) 1.376(5) ?
C(14) C(17) 1.490(5) ?
C(15) C(16) 1.371(4) ?
C(15) H(15) 0.91(3) ?
C(16) H(16) 0.93(3) ?
C(17) H(171) 0.92(3) ?
C(17) H(172) 0.82(3) ?
C(17) H(173) 0.89(3) ?
N(20) S(2) 1.636(2) ?
N(20) H(20) 0.80(3) ?
S(2) O(21) 1.424(2) yes
S(2) O(22) 1.426(2) yes
S(2) C(21) 1.759(3) ?
C(21) C(22) 1.387(4) ?
C(21) C(26) 1.369(4) ?
C(22) C(23) 1.376(4) ?
C(22) H(22) 0.93(3) ?
C(23) C(24) 1.368(5) ?
C(23) H(23) 0.85(3) ?
C(24) C(25) 1.380(5) ?
C(24) C(27) 1.507(5) ?
C(25) C(26) 1.384(5) ?
C(25) H(25) 0.93(3) ?
C(26) H(26) 0.92(3) ?
C(27) H(271) 0.90(3) ?
C(27) H(272) 0.99(3) ?
C(27) H(273) 0.94(3) ?

loop_
_geom_contact_atom_site_label_1
_geom_contact_atom_site_label_2
_geom_contact_distance
_geom_contact_site_symmetry_2
O(72) H(82) 2.02(4) .
O(72) N(8) 2.623(5) .
N(10) O(21) 2.911(3) 2_665
H(10) O(21) 2.09(3) 2_665
N(20) O(11) 3.148(3) 1_655
H(20) O(11) 2.39(4) 1_655

loop_
_geom_torsion_atom_site_label_1
_geom_torsion_atom_site_label_2
_geom_torsion_atom_site_label_3
_geom_torsion_atom_site_label_4
_geom_torsion
C(11) S(1) N(10) C(1) -87.3(3)
S(1) N(10) C(1) C(2) 153.9(2)
C(2) N(20) S(2) C(21) 65.6(2)
N(20) S(2) C(21) C(22) 74.4(3)
